data_7040337
loop_
_publ_author_name
'Dau, Thuy Minh'
'Asamoah, Benjamin Darko'
'Belyaev, Andrey'
'Chakkaradhari, Gomathy'
'Hirva, Pipsa'
'J\"anis, Janne'
'Grachova, Elena V.'
'Tunik, Sergey P.'
'Koshevoy, Igor O.'

_publ_section_title
;
 Adjustable coordination of a hybrid phosphine-phosphine oxide ligand in
 luminescent Cu, Ag and Au complexes.
;
_journal_issue 36
_journal_name_full 'Dalton transactions (Cambridge, England : 2003)'
_journal_page_first 14160
_journal_page_last 14173
_journal_paper_doi 10.1039/c6dt02435a
_journal_volume 45
_journal_year 2016
_chemical_formula_moiety 'C84 H66 Ag2 O2 P6, 2(C F3 O3 S), 2(C4 H10 O)'
_chemical_formula_sum 'C94 H86 Ag2 F6 O10 P6 S2'
_chemical_formula_weight 1955.31
_space_group_crystal_system monoclinic
_space_group_IT_number 14
_space_group_name_Hall '-P 2yn'
_space_group_name_H-M_alt 'P 1 21/n 1'
_symmetry_space_group_name_Hall '-P 2yn'
_symmetry_space_group_name_H-M 'P 1 21/n 1'
_atom_sites_solution_hydrogens geom
_audit_creation_method SHELXL-2014/7
_audit_update_record
;
2016-06-13 deposited with the CCDC.
2016-08-05 downloaded from the CCDC.
;
_cell_angle_alpha 90
_cell_angle_beta 101.235(2)
_cell_angle_gamma 90
_cell_formula_units_Z 2
_cell_length_a 14.1014(7)
_cell_length_b 13.3900(7)
_cell_length_c 23.1422(13)
_cell_measurement_reflns_used 9921
_cell_measurement_temperature 120(2)
_cell_measurement_theta_max 29.28
_cell_measurement_theta_min 2.35
_cell_volume 4285.9(4)
_computing_cell_refinement 'SAINT (Bruker AXS, 2009)'
_computing_data_collection 'APEX2 (Bruker AXS, 2010)'
_computing_data_reduction 'SAINT (Bruker AXS, 2009)'
_computing_molecular_graphics 'Diamond v.3.2g (Brandenburg, 2011)'
_computing_publication_material 'SHELXL-2014 (Sheldrick, 2014)'
_computing_structure_refinement 'SHELXL-2014 (Sheldrick, 2014)'
_computing_structure_solution 'SHELXS-2014 (Sheldrick, 2014)'
_diffrn_ambient_temperature 120(2)
_diffrn_detector_area_resol_mean 16
_diffrn_measured_fraction_theta_full 0.968
_diffrn_measured_fraction_theta_max 0.966
_diffrn_measurement_device '62mm x 62mm CCD camera on \k-goniostat'
_diffrn_measurement_device_type 'Bruker KAPPA APEX II DUO CCD'
_diffrn_measurement_method '\f scans and \w scans with \k offset'
_diffrn_radiation_monochromator 'curved graphite crystal'
_diffrn_radiation_type MoK\a
_diffrn_radiation_wavelength 0.71073
_diffrn_reflns_av_R_equivalents 0.0523
_diffrn_reflns_av_unetI/netI 0.0710
_diffrn_reflns_Laue_measured_fraction_full 0.968
_diffrn_reflns_Laue_measured_fraction_max 0.966
_diffrn_reflns_limit_h_max 19
_diffrn_reflns_limit_h_min -19
_diffrn_reflns_limit_k_max 17
_diffrn_reflns_limit_k_min -18
_diffrn_reflns_limit_l_max 31
_diffrn_reflns_limit_l_min -31
_diffrn_reflns_number 40813
_diffrn_reflns_point_group_measured_fraction_full 0.968
_diffrn_reflns_point_group_measured_fraction_max 0.966
_diffrn_reflns_theta_full 25.242
_diffrn_reflns_theta_max 29.308
_diffrn_reflns_theta_min 1.568
_exptl_absorpt_coefficient_mu 0.691
_exptl_absorpt_correction_T_max 0.982
_exptl_absorpt_correction_T_min 0.929
_exptl_absorpt_correction_type numerical
_exptl_absorpt_process_details 'SADABS (Sheldrick, 2008)'
_exptl_crystal_colour colourless
_exptl_crystal_density_diffrn 1.515
_exptl_crystal_description plate
_exptl_crystal_F_000 2000
_exptl_crystal_size_max 0.099
_exptl_crystal_size_mid 0.065
_exptl_crystal_size_min 0.019
_refine_diff_density_max 1.273
_refine_diff_density_min -1.064
_refine_diff_density_rms 0.103
_refine_ls_extinction_method none
_refine_ls_goodness_of_fit_ref 1.014
_refine_ls_hydrogen_treatment constr
_refine_ls_matrix_type full
_refine_ls_number_parameters 541
_refine_ls_number_reflns 11331
_refine_ls_number_restraints 0
_refine_ls_restrained_S_all 1.014
_refine_ls_R_factor_all 0.0880
_refine_ls_R_factor_gt 0.0505
_refine_ls_shift/su_max 0.003
_refine_ls_shift/su_mean 0.000
_refine_ls_structure_factor_coef Fsqd
_refine_ls_weighting_details 'w=1/[\s^2^(Fo^2^)+(0.0598P)^2^+0.2365P] where P=(Fo^2^+2Fc^2^)/3'
_refine_ls_weighting_scheme calc
_refine_ls_wR_factor_gt 0.1057
_refine_ls_wR_factor_ref 0.1180
_reflns_Friedel_coverage 0.000
_reflns_number_gt 7612
_reflns_number_total 11331
_reflns_threshold_expression 'I > 2\s(I)'
_cod_data_source_file c6dt02435a2.cif
_cod_data_source_block 2
_cod_depositor_comments 'Adding full bibliography for 7040337--7040350.cif.'
_cod_database_code 7040337
_shelx_shelxl_version_number 2014/7
_shelx_space_group_comment
;
The symmetry employed for this shelxl refinement is uniquely defined
by the following loop, which should always be used as a source of
symmetry information in preference to the above space-group names.
They are only intended as comments.
;
_shelx_estimated_absorpt_t_min 0.929
_shelx_estimated_absorpt_t_max 0.982

loop_
_space_group_symop_operation_xyz
'x, y, z'
'-x+1/2, y+1/2, -z+1/2'
'-x, -y, -z'
'x-1/2, -y-1/2, z-1/2'

loop_
_atom_site_label
_atom_site_type_symbol
_atom_site_fract_x
_atom_site_fract_y
_atom_site_fract_z
_atom_site_U_iso_or_equiv
_atom_site_adp_type
_atom_site_occupancy
_atom_site_site_symmetry_order
_atom_site_calc_flag
_atom_site_refinement_flags_posn
_atom_site_refinement_flags_adp
C1 C 1.1212(2) 1.1998(2) 0.98104(13) 0.0237(7) Uani 1 1 d . .
C2 C 1.1790(2) 1.1386(2) 1.02262(13) 0.0249(7) Uani 1 1 d . .
H2 H 1.1713 1.0681 1.0206 0.030 Uiso 1 1 calc R U
C3 C 1.2477(3) 1.1811(3) 1.06676(14) 0.0334(8) Uani 1 1 d . .
H3 H 1.2877 1.1397 1.0947 0.040 Uiso 1 1 calc R U
C4 C 1.2582(3) 1.2828(3) 1.07015(16) 0.0419(10) Uani 1 1 d . .
H4 H 1.3048 1.3114 1.1009 0.050 Uiso 1 1 calc R U
C5 C 1.2017(3) 1.3443(3) 1.02934(17) 0.0422(10) Uani 1 1 d . .
H5 H 1.2096 1.4147 1.0321 0.051 Uiso 1 1 calc R U
C6 C 1.1339(3) 1.3032(3) 0.98456(15) 0.0309(8) Uani 1 1 d . .
H6 H 1.0959 1.3454 0.9561 0.037 Uiso 1 1 calc R U
C7 C 1.1008(2) 1.1078(2) 0.86718(13) 0.0195(6) Uani 1 1 d . .
C8 C 1.1799(2) 1.1673(3) 0.86118(15) 0.0273(7) Uani 1 1 d . .
H8 H 1.1915 1.2274 0.8832 0.033 Uiso 1 1 calc R U
C9 C 1.2415(3) 1.1410(3) 0.82406(16) 0.0333(8) Uani 1 1 d . .
H9 H 1.2940 1.1833 0.8202 0.040 Uiso 1 1 calc R U
C10 C 1.2265(2) 1.0530(3) 0.79257(15) 0.0315(8) Uani 1 1 d . .
H10 H 1.2700 1.0330 0.7682 0.038 Uiso 1 1 calc R U
C11 C 1.1475(2) 0.9942(3) 0.79672(14) 0.0255(7) Uani 1 1 d . .
H11 H 1.1371 0.9344 0.7743 0.031 Uiso 1 1 calc R U
C12 C 1.0823(2) 1.0195(2) 0.83282(13) 0.0196(6) Uani 1 1 d . .
C13 C 0.9873(2) 0.8418(2) 0.77948(13) 0.0216(7) Uani 1 1 d . .
C14 C 1.0392(2) 0.7562(2) 0.79819(15) 0.0279(8) Uani 1 1 d . .
H14 H 1.0682 0.7486 0.8386 0.033 Uiso 1 1 calc R U
C15 C 1.0494(3) 0.6811(3) 0.75838(15) 0.0301(8) Uani 1 1 d . .
H15 H 1.0863 0.6232 0.7716 0.036 Uiso 1 1 calc R U
C16 C 1.0064(2) 0.6903(3) 0.69991(15) 0.0285(8) Uani 1 1 d . .
H16 H 1.0137 0.6391 0.6727 0.034 Uiso 1 1 calc R U
C17 C 0.9528(3) 0.7741(3) 0.68124(15) 0.0351(9) Uani 1 1 d . .
H17 H 0.9219 0.7801 0.6411 0.042 Uiso 1 1 calc R U
C18 C 0.9435(3) 0.8496(3) 0.72022(15) 0.0291(8) Uani 1 1 d . .
H18 H 0.9068 0.9074 0.7066 0.035 Uiso 1 1 calc R U
C19 C 0.8770(2) 1.0156(2) 0.79822(12) 0.0180(6) Uani 1 1 d . .
C20 C 0.8896(2) 1.0924(2) 0.75993(13) 0.0226(7) Uani 1 1 d . .
H20 H 0.9521 1.1057 0.7522 0.027 Uiso 1 1 calc R U
C21 C 0.8115(2) 1.1497(2) 0.73303(14) 0.0263(7) Uani 1 1 d . .
H21 H 0.8207 1.2026 0.7073 0.032 Uiso 1 1 calc R U
C22 C 0.7202(2) 1.1301(2) 0.74355(14) 0.0259(7) Uani 1 1 d . .
H22 H 0.6668 1.1699 0.7254 0.031 Uiso 1 1 calc R U
C23 C 0.7063(2) 1.0521(2) 0.78065(14) 0.0244(7) Uani 1 1 d . .
H23 H 0.6432 1.0375 0.7871 0.029 Uiso 1 1 calc R U
C24 C 0.7849(2) 0.9956(2) 0.80840(13) 0.0220(7) Uani 1 1 d . .
H24 H 0.7756 0.9432 0.8344 0.026 Uiso 1 1 calc R U
C25 C 1.2286(2) 0.8517(2) 1.00821(13) 0.0196(6) Uani 1 1 d . .
C26 C 1.2777(2) 0.8769(2) 1.06463(13) 0.0227(7) Uani 1 1 d . .
H26 H 1.2582 0.8495 1.0984 0.027 Uiso 1 1 calc R U
C27 C 1.3553(2) 0.9425(2) 1.07093(15) 0.0278(7) Uani 1 1 d . .
H27 H 1.3886 0.9602 1.1093 0.033 Uiso 1 1 calc R U
C28 C 1.3845(2) 0.9819(3) 1.02268(15) 0.0291(8) Uani 1 1 d . .
H28 H 1.4378 1.0266 1.0278 0.035 Uiso 1 1 calc R U
C29 C 1.3367(2) 0.9569(2) 0.96633(15) 0.0293(8) Uani 1 1 d . .
H29 H 1.3576 0.9836 0.9329 0.035 Uiso 1 1 calc R U
C30 C 1.2586(2) 0.8931(2) 0.95932(14) 0.0250(7) Uani 1 1 d . .
H30 H 1.2248 0.8771 0.9208 0.030 Uiso 1 1 calc R U
C31 C 1.1153(2) 0.7227(2) 1.06880(13) 0.0198(6) Uani 1 1 d . .
C32 C 1.0498(2) 0.7568(2) 1.10363(13) 0.0190(6) Uani 1 1 d . .
C33 C 1.0502(2) 0.7122(2) 1.15831(13) 0.0225(7) Uani 1 1 d . .
H33 H 1.0054 0.7339 1.1815 0.027 Uiso 1 1 calc R U
C34 C 1.1151(2) 0.6366(2) 1.17905(14) 0.0259(7) Uani 1 1 d . .
H34 H 1.1155 0.6075 1.2165 0.031 Uiso 1 1 calc R U
C35 C 1.1792(2) 0.6037(2) 1.14523(15) 0.0256(7) Uani 1 1 d . .
H35 H 1.2236 0.5519 1.1595 0.031 Uiso 1 1 calc R U
C36 C 1.1791(2) 0.6462(2) 1.09012(14) 0.0248(7) Uani 1 1 d . .
H36 H 1.2231 0.6225 1.0670 0.030 Uiso 1 1 calc R U
C37 C 1.1472(3) 0.6666(2) 0.95434(14) 0.0262(7) Uani 1 1 d . .
C38 C 1.0688(3) 0.6055(3) 0.93037(18) 0.0423(10) Uani 1 1 d . .
H38 H 1.0068 0.6183 0.9391 0.051 Uiso 1 1 calc R U
C39 C 1.0813(4) 0.5272(3) 0.89434(19) 0.0574(14) Uani 1 1 d . .
H39 H 1.0279 0.4853 0.8790 0.069 Uiso 1 1 calc R U
C40 C 1.1676(5) 0.5088(3) 0.88032(19) 0.0627(15) Uani 1 1 d . .
H40 H 1.1746 0.4552 0.8546 0.075 Uiso 1 1 calc R U
C41 C 1.2450(4) 0.5670(3) 0.9029(2) 0.0668(15) Uani 1 1 d . .
H41 H 1.3060 0.5536 0.8930 0.080 Uiso 1 1 calc R U
C42 C 1.2356(3) 0.6469(3) 0.94085(19) 0.0465(11) Uani 1 1 d . .
H42 H 1.2900 0.6868 0.9569 0.056 Uiso 1 1 calc R U
C43 C 0.4040(3) 0.7750(3) 0.83139(18) 0.0387(9) Uani 1 1 d . .
C44 C 0.0719(5) 0.7293(4) 0.5375(3) 0.0871(19) Uani 1 1 d . .
H44A H 0.1327 0.6919 0.5427 0.131 Uiso 1 1 calc R U
H44B H 0.0247 0.6917 0.5548 0.131 Uiso 1 1 calc R U
H44C H 0.0467 0.7393 0.4953 0.131 Uiso 1 1 calc R U
C45 C 0.0892(7) 0.8265(6) 0.5666(5) 0.169(5) Uani 1 1 d . .
H45A H 0.1137 0.8186 0.6095 0.203 Uiso 1 1 calc R U
H45B H 0.1358 0.8666 0.5495 0.203 Uiso 1 1 calc R U
C46 C 0.0072(5) 0.9618(7) 0.5798(4) 0.139(4) Uani 1 1 d . .
H46A H 0.0453 1.0031 0.5571 0.167 Uiso 1 1 calc R U
H46B H 0.0456 0.9545 0.6202 0.167 Uiso 1 1 calc R U
C47 C -0.0815(5) 1.0141(5) 0.5830(3) 0.111(2) Uani 1 1 d . .
H47A H -0.0660 1.0793 0.6016 0.166 Uiso 1 1 calc R U
H47B H -0.1194 1.0235 0.5431 0.166 Uiso 1 1 calc R U
H47C H -0.1190 0.9748 0.6063 0.166 Uiso 1 1 calc R U
O1 O 0.98273(16) 1.05761(16) 0.94466(9) 0.0233(5) Uani 1 1 d . .
O2 O 0.4211(2) 0.8934(2) 0.74751(11) 0.0504(8) Uani 1 1 d . .
O3 O 0.56576(17) 0.8486(2) 0.81762(11) 0.0392(6) Uani 1 1 d . .
O4 O 0.44736(18) 0.95971(17) 0.84626(12) 0.0379(6) Uani 1 1 d . .
O5 O -0.0058(4) 0.8717(4) 0.5550(2) 0.120(2) Uani 1 1 d . .
F1 F 0.4340(2) 0.75596(19) 0.88830(11) 0.0636(7) Uani 1 1 d . .
F2 F 0.30873(17) 0.79126(18) 0.82292(12) 0.0584(7) Uani 1 1 d . .
F3 F 0.4177(2) 0.69268(17) 0.80163(13) 0.0692(8) Uani 1 1 d . .
P2 P 1.03329(6) 1.14339(6) 0.92287(3) 0.01881(17) Uani 1 1 d . .
P1 P 0.97768(6) 0.93790(6) 0.83391(3) 0.01873(17) Uani 1 1 d . .
P3 P 1.11998(6) 0.77512(6) 0.99570(3) 0.01928(17) Uani 1 1 d . .
S1 S 0.46706(6) 0.88120(6) 0.80798(4) 0.02707(19) Uani 1 1 d . .
Ag1 Ag 0.99503(2) 0.87559(2) 0.93494(2) 0.02083(7) Uani 1 1 d . .

loop_
_atom_site_aniso_label
_atom_site_aniso_U_11
_atom_site_aniso_U_22
_atom_site_aniso_U_33
_atom_site_aniso_U_23
_atom_site_aniso_U_13
_atom_site_aniso_U_12
C1 0.0239(16) 0.0278(17) 0.0195(15) 0.0004(13) 0.0044(13) 0.0001(14)
C2 0.0249(17) 0.0317(18) 0.0191(15) 0.0035(14) 0.0069(13) 0.0017(14)
C3 0.0267(18) 0.052(2) 0.0209(17) 0.0069(16) 0.0031(15) -0.0002(17)
C4 0.039(2) 0.058(3) 0.0245(18) -0.0059(18) -0.0028(17) -0.010(2)
C5 0.050(3) 0.036(2) 0.037(2) -0.0059(18) -0.0004(19) -0.0131(19)
C6 0.0332(19) 0.0282(18) 0.0284(18) 0.0016(15) -0.0010(15) -0.0017(16)
C7 0.0177(15) 0.0225(16) 0.0179(14) 0.0056(12) 0.0027(12) 0.0038(12)
C8 0.0246(17) 0.0291(18) 0.0282(17) -0.0003(15) 0.0057(14) -0.0047(14)
C9 0.0240(18) 0.044(2) 0.0337(19) 0.0029(17) 0.0109(15) -0.0083(16)
C10 0.0227(17) 0.043(2) 0.0318(19) 0.0014(17) 0.0119(15) 0.0023(16)
C11 0.0236(17) 0.0312(18) 0.0218(16) 0.0016(14) 0.0047(13) 0.0023(14)
C12 0.0187(15) 0.0238(16) 0.0163(14) 0.0056(12) 0.0034(12) 0.0022(13)
C13 0.0224(16) 0.0250(16) 0.0193(15) -0.0001(13) 0.0083(13) 0.0010(13)
C14 0.0293(18) 0.0289(18) 0.0247(17) -0.0009(14) 0.0033(14) 0.0062(15)
C15 0.0315(19) 0.0271(18) 0.0327(19) -0.0037(15) 0.0090(16) 0.0053(15)
C16 0.0299(18) 0.0276(18) 0.0311(18) -0.0096(15) 0.0133(15) -0.0057(15)
C17 0.044(2) 0.036(2) 0.0231(17) -0.0050(16) 0.0015(16) 0.0002(18)
C18 0.0337(19) 0.0280(18) 0.0250(17) 0.0014(14) 0.0041(15) 0.0047(15)
C19 0.0193(15) 0.0198(15) 0.0140(14) -0.0034(12) 0.0010(12) 0.0005(12)
C20 0.0196(16) 0.0266(16) 0.0206(15) 0.0024(13) 0.0014(13) -0.0027(13)
C21 0.0322(19) 0.0237(17) 0.0213(16) 0.0035(13) 0.0012(14) -0.0010(14)
C22 0.0250(16) 0.0264(17) 0.0233(16) -0.0034(14) -0.0027(13) 0.0069(15)
C23 0.0188(16) 0.0312(18) 0.0237(16) -0.0063(14) 0.0050(13) 0.0011(14)
C24 0.0222(17) 0.0242(16) 0.0200(15) 0.0004(13) 0.0055(13) -0.0011(13)
C25 0.0204(15) 0.0205(16) 0.0183(14) -0.0019(12) 0.0044(12) 0.0033(12)
C26 0.0241(16) 0.0257(17) 0.0180(14) 0.0019(13) 0.0035(12) 0.0022(14)
C27 0.0242(17) 0.0320(19) 0.0249(17) -0.0008(14) -0.0007(14) 0.0002(15)
C28 0.0199(17) 0.0329(19) 0.0355(19) 0.0007(15) 0.0079(15) -0.0035(14)
C29 0.0308(19) 0.0322(19) 0.0284(18) 0.0030(15) 0.0147(15) -0.0050(15)
C30 0.0289(18) 0.0285(18) 0.0183(15) 0.0003(13) 0.0059(13) 0.0005(14)
C31 0.0222(16) 0.0195(15) 0.0168(14) 0.0007(12) 0.0020(12) -0.0015(13)
C32 0.0202(15) 0.0152(15) 0.0208(15) 0.0020(12) 0.0023(13) -0.0007(12)
C33 0.0251(17) 0.0236(17) 0.0188(15) 0.0011(13) 0.0048(13) 0.0015(13)
C34 0.0283(17) 0.0251(17) 0.0235(16) 0.0074(13) 0.0034(14) -0.0008(14)
C35 0.0268(17) 0.0197(16) 0.0282(17) 0.0079(13) 0.0002(14) 0.0037(13)
C36 0.0249(17) 0.0261(17) 0.0243(16) 0.0027(13) 0.0072(14) 0.0014(14)
C37 0.040(2) 0.0192(16) 0.0189(15) 0.0014(13) 0.0041(15) 0.0006(15)
C38 0.055(3) 0.0224(19) 0.044(2) -0.0024(16) -0.003(2) -0.0018(17)
C39 0.091(4) 0.026(2) 0.045(3) -0.0046(19) -0.013(3) -0.004(2)
C40 0.132(5) 0.023(2) 0.034(2) -0.0087(18) 0.018(3) 0.004(3)
C41 0.099(4) 0.043(3) 0.074(3) -0.013(3) 0.056(3) 0.007(3)
C42 0.061(3) 0.030(2) 0.058(3) -0.0111(18) 0.032(2) -0.0022(19)
C43 0.041(2) 0.032(2) 0.046(2) -0.0086(18) 0.0159(19) -0.0003(17)
C44 0.118(5) 0.067(4) 0.086(4) -0.005(3) 0.043(4) -0.012(4)
C45 0.187(9) 0.093(6) 0.272(12) 0.103(7) 0.157(9) 0.070(6)
C46 0.095(6) 0.158(8) 0.178(9) 0.100(7) 0.063(6) 0.065(6)
C47 0.096(5) 0.097(5) 0.143(7) 0.036(5) 0.031(5) 0.027(4)
O1 0.0279(12) 0.0201(11) 0.0236(12) 0.0037(9) 0.0091(10) 0.0008(9)
O2 0.0493(18) 0.078(2) 0.0250(13) 0.0092(13) 0.0089(12) 0.0135(15)
O3 0.0255(13) 0.0541(16) 0.0393(15) -0.0003(13) 0.0093(11) 0.0043(12)
O4 0.0389(15) 0.0287(13) 0.0496(16) -0.0105(12) 0.0172(13) -0.0070(11)
O5 0.172(5) 0.092(4) 0.120(4) 0.044(3) 0.087(4) 0.060(4)
F1 0.081(2) 0.0622(16) 0.0510(16) 0.0242(13) 0.0220(14) 0.0018(14)
F2 0.0358(13) 0.0534(15) 0.092(2) -0.0110(14) 0.0262(13) -0.0130(12)
F3 0.0733(19) 0.0349(14) 0.104(2) -0.0288(14) 0.0300(17) -0.0089(13)
P2 0.0199(4) 0.0200(4) 0.0167(4) 0.0024(3) 0.0040(3) 0.0005(3)
P1 0.0187(4) 0.0220(4) 0.0156(4) 0.0017(3) 0.0036(3) 0.0010(3)
P3 0.0216(4) 0.0198(4) 0.0161(4) 0.0008(3) 0.0028(3) -0.0004(3)
S1 0.0241(4) 0.0340(5) 0.0242(4) -0.0005(4) 0.0075(3) -0.0010(4)
Ag1 0.02372(13) 0.02174(13) 0.01673(11) 0.00291(10) 0.00322(9) 0.00105(10)

loop_
_atom_type_symbol
_atom_type_description
_atom_type_scat_dispersion_real
_atom_type_scat_dispersion_imag
_atom_type_scat_source
C C 0.0033 0.0016 'International Tables Vol C Tables 4.2.6.8 and 6.1.1.4'
H H 0.0000 0.0000 'International Tables Vol C Tables 4.2.6.8 and 6.1.1.4'
O O 0.0106 0.0060 'International Tables Vol C Tables 4.2.6.8 and 6.1.1.4'
F F 0.0171 0.0103 'International Tables Vol C Tables 4.2.6.8 and 6.1.1.4'
P P 0.1023 0.0942 'International Tables Vol C Tables 4.2.6.8 and 6.1.1.4'
S S 0.1246 0.1234 'International Tables Vol C Tables 4.2.6.8 and 6.1.1.4'
Ag Ag -0.8971 1.1015 'International Tables Vol C Tables 4.2.6.8 and 6.1.1.4'

loop_
_geom_angle_atom_site_label_1
_geom_angle_atom_site_label_2
_geom_angle_atom_site_label_3
_geom_angle
_geom_angle_site_symmetry_1
_geom_angle_site_symmetry_3
C6 C1 C2 119.3(3) . .
C6 C1 P2 121.3(2) . .
C2 C1 P2 119.4(2) . .
C3 C2 C1 119.8(3) . .
C3 C2 H2 120.1 . .
C1 C2 H2 120.1 . .
C4 C3 C2 120.2(3) . .
C4 C3 H3 119.9 . .
C2 C3 H3 119.9 . .
C3 C4 C5 120.8(3) . .
C3 C4 H4 119.6 . .
C5 C4 H4 119.6 . .
C6 C5 C4 119.9(4) . .
C6 C5 H5 120.1 . .
C4 C5 H5 120.1 . .
C5 C6 C1 120.1(3) . .
C5 C6 H6 120.0 . .
C1 C6 H6 120.0 . .
C8 C7 C12 118.7(3) . .
C8 C7 P2 117.4(2) . .
C12 C7 P2 123.7(2) . .
C9 C8 C7 121.8(3) . .
C9 C8 H8 119.1 . .
C7 C8 H8 119.1 . .
C10 C9 C8 119.7(3) . .
C10 C9 H9 120.1 . .
C8 C9 H9 120.1 . .
C9 C10 C11 119.5(3) . .
C9 C10 H10 120.2 . .
C11 C10 H10 120.2 . .
C10 C11 C12 122.3(3) . .
C10 C11 H11 118.8 . .
C12 C11 H11 118.8 . .
C11 C12 C7 117.8(3) . .
C11 C12 P1 119.1(2) . .
C7 C12 P1 123.1(2) . .
C14 C13 C18 118.4(3) . .
C14 C13 P1 118.3(2) . .
C18 C13 P1 123.3(2) . .
C13 C14 C15 120.6(3) . .
C13 C14 H14 119.7 . .
C15 C14 H14 119.7 . .
C16 C15 C14 120.3(3) . .
C16 C15 H15 119.9 . .
C14 C15 H15 119.9 . .
C17 C16 C15 119.5(3) . .
C17 C16 H16 120.3 . .
C15 C16 H16 120.3 . .
C16 C17 C18 120.6(3) . .
C16 C17 H17 119.7 . .
C18 C17 H17 119.7 . .
C17 C18 C13 120.6(3) . .
C17 C18 H18 119.7 . .
C13 C18 H18 119.7 . .
C24 C19 C20 119.3(3) . .
C24 C19 P1 118.9(2) . .
C20 C19 P1 121.7(2) . .
C21 C20 C19 120.4(3) . .
C21 C20 H20 119.8 . .
C19 C20 H20 119.8 . .
C22 C21 C20 120.1(3) . .
C22 C21 H21 119.9 . .
C20 C21 H21 119.9 . .
C21 C22 C23 120.0(3) . .
C21 C22 H22 120.0 . .
C23 C22 H22 120.0 . .
C22 C23 C24 119.9(3) . .
C22 C23 H23 120.1 . .
C24 C23 H23 120.1 . .
C19 C24 C23 120.2(3) . .
C19 C24 H24 119.9 . .
C23 C24 H24 119.9 . .
C26 C25 C30 119.3(3) . .
C26 C25 P3 122.3(2) . .
C30 C25 P3 118.2(2) . .
C27 C26 C25 119.2(3) . .
C27 C26 H26 120.4 . .
C25 C26 H26 120.4 . .
C28 C27 C26 121.0(3) . .
C28 C27 H27 119.5 . .
C26 C27 H27 119.5 . .
C27 C28 C29 120.3(3) . .
C27 C28 H28 119.8 . .
C29 C28 H28 119.8 . .
C30 C29 C28 119.4(3) . .
C30 C29 H29 120.3 . .
C28 C29 H29 120.3 . .
C29 C30 C25 120.8(3) . .
C29 C30 H30 119.6 . .
C25 C30 H30 119.6 . .
C36 C31 C32 119.0(3) . .
C36 C31 P3 118.0(2) . .
C32 C31 P3 123.0(2) . .
C33 C32 C31 119.4(3) . .
C33 C32 P2 120.7(2) . 3_777
C31 C32 P2 119.9(2) . 3_777
C34 C33 C32 120.7(3) . .
C34 C33 H33 119.7 . .
C32 C33 H33 119.7 . .
C35 C34 C33 119.9(3) . .
C35 C34 H34 120.0 . .
C33 C34 H34 120.0 . .
C34 C35 C36 120.3(3) . .
C34 C35 H35 119.8 . .
C36 C35 H35 119.8 . .
C31 C36 C35 120.7(3) . .
C31 C36 H36 119.7 . .
C35 C36 H36 119.7 . .
C42 C37 C38 118.8(3) . .
C42 C37 P3 124.6(3) . .
C38 C37 P3 116.3(3) . .
C39 C38 C37 120.1(4) . .
C39 C38 H38 119.9 . .
C37 C38 H38 119.9 . .
C40 C39 C38 121.1(4) . .
C40 C39 H39 119.4 . .
C38 C39 H39 119.4 . .
C39 C40 C41 120.0(4) . .
C39 C40 H40 120.0 . .
C41 C40 H40 120.0 . .
C40 C41 C42 120.7(5) . .
C40 C41 H41 119.7 . .
C42 C41 H41 119.7 . .
C37 C42 C41 119.3(4) . .
C37 C42 H42 120.3 . .
C41 C42 H42 120.3 . .
F1 C43 F3 107.7(3) . .
F1 C43 F2 107.1(3) . .
F3 C43 F2 107.5(3) . .
F1 C43 S1 111.5(3) . .
F3 C43 S1 111.4(3) . .
F2 C43 S1 111.4(3) . .
C45 C44 H44A 109.5 . .
C45 C44 H44B 109.5 . .
H44A C44 H44B 109.5 . .
C45 C44 H44C 109.5 . .
H44A C44 H44C 109.5 . .
H44B C44 H44C 109.5 . .
O5 C45 C44 102.8(8) . .
O5 C45 H45A 111.2 . .
C44 C45 H45A 111.2 . .
O5 C45 H45B 111.2 . .
C44 C45 H45B 111.2 . .
H45A C45 H45B 109.1 . .
O5 C46 C47 114.3(8) . .
O5 C46 H46A 108.7 . .
C47 C46 H46A 108.7 . .
O5 C46 H46B 108.7 . .
C47 C46 H46B 108.7 . .
H46A C46 H46B 107.6 . .
C46 C47 H47A 109.5 . .
C46 C47 H47B 109.5 . .
H47A C47 H47B 109.5 . .
C46 C47 H47C 109.5 . .
H47A C47 H47C 109.5 . .
H47B C47 H47C 109.5 . .
P2 O1 Ag1 133.36(13) . .
C46 O5 C45 104.7(7) . .
O1 P2 C32 111.35(14) . 3_777
O1 P2 C1 111.93(14) . .
C32 P2 C1 104.44(14) 3_777 .
O1 P2 C7 112.98(14) . .
C32 P2 C7 110.50(14) 3_777 .
C1 P2 C7 105.15(15) . .
C19 P1 C13 104.24(14) . .
C19 P1 C12 102.13(14) . .
C13 P1 C12 103.96(14) . .
C19 P1 Ag1 123.45(10) . .
C13 P1 Ag1 114.33(10) . .
C12 P1 Ag1 106.51(9) . .
C25 P3 C37 106.04(15) . .
C25 P3 C31 104.35(14) . .
C37 P3 C31 103.15(14) . .
C25 P3 Ag1 105.82(10) . .
C37 P3 Ag1 109.89(11) . .
C31 P3 Ag1 126.08(10) . .
O2 S1 O3 115.30(16) . .
O2 S1 O4 114.44(17) . .
O3 S1 O4 115.18(16) . .
O2 S1 C43 103.09(18) . .
O3 S1 C43 103.43(17) . .
O4 S1 C43 102.97(17) . .
P3 Ag1 P1 131.77(3) . .
P3 Ag1 O1 123.46(5) . .
P1 Ag1 O1 75.74(5) . .

loop_
_geom_bond_atom_site_label_1
_geom_bond_atom_site_label_2
_geom_bond_distance
_geom_bond_site_symmetry_2
C1 C6 1.397(5) .
C1 C2 1.399(4) .
C1 P2 1.808(3) .
C2 C3 1.386(5) .
C2 H2 0.9500 .
C3 C4 1.370(5) .
C3 H3 0.9500 .
C4 C5 1.382(5) .
C4 H4 0.9500 .
C5 C6 1.380(5) .
C5 H5 0.9500 .
C6 H6 0.9500 .
C7 C8 1.400(4) .
C7 C12 1.420(4) .
C7 P2 1.809(3) .
C8 C9 1.381(5) .
C8 H8 0.9500 .
C9 C10 1.379(5) .
C9 H9 0.9500 .
C10 C11 1.383(5) .
C10 H10 0.9500 .
C11 C12 1.399(4) .
C11 H11 0.9500 .
C12 P1 1.840(3) .
C13 C14 1.384(4) .
C13 C18 1.394(4) .
C13 P1 1.824(3) .
C14 C15 1.390(5) .
C14 H14 0.9500 .
C15 C16 1.376(5) .
C15 H15 0.9500 .
C16 C17 1.376(5) .
C16 H16 0.9500 .
C17 C18 1.377(5) .
C17 H17 0.9500 .
C18 H18 0.9500 .
C19 C24 1.391(4) .
C19 C20 1.391(4) .
C19 P1 1.823(3) .
C20 C21 1.387(4) .
C20 H20 0.9500 .
C21 C22 1.382(5) .
C21 H21 0.9500 .
C22 C23 1.389(5) .
C22 H22 0.9500 .
C23 C24 1.392(4) .
C23 H23 0.9500 .
C24 H24 0.9500 .
C25 C26 1.395(4) .
C25 C30 1.397(4) .
C25 P3 1.819(3) .
C26 C27 1.388(5) .
C26 H26 0.9500 .
C27 C28 1.369(5) .
C27 H27 0.9500 .
C28 C29 1.387(5) .
C28 H28 0.9500 .
C29 C30 1.378(5) .
C29 H29 0.9500 .
C30 H30 0.9500 .
C31 C36 1.389(4) .
C31 C32 1.414(4) .
C31 P3 1.844(3) .
C32 C33 1.398(4) .
C32 P2 1.805(3) 3_777
C33 C34 1.387(4) .
C33 H33 0.9500 .
C34 C35 1.378(5) .
C34 H34 0.9500 .
C35 C36 1.396(5) .
C35 H35 0.9500 .
C36 H36 0.9500 .
C37 C42 1.368(5) .
C37 C38 1.400(5) .
C37 P3 1.822(3) .
C38 C39 1.372(6) .
C38 H38 0.9500 .
C39 C40 1.342(7) .
C39 H39 0.9500 .
C40 C41 1.360(7) .
C40 H40 0.9500 .
C41 C42 1.406(6) .
C41 H41 0.9500 .
C42 H42 0.9500 .
C43 F1 1.327(4) .
C43 F3 1.333(4) .
C43 F2 1.337(4) .
C43 S1 1.815(4) .
C44 C45 1.464(11) .
C44 H44A 0.9800 .
C44 H44B 0.9800 .
C44 H44C 0.9800 .
C45 O5 1.446(9) .
C45 H45A 0.9900 .
C45 H45B 0.9900 .
C46 O5 1.334(11) .
C46 C47 1.447(9) .
C46 H46A 0.9900 .
C46 H46B 0.9900 .
C47 H47A 0.9800 .
C47 H47B 0.9800 .
C47 H47C 0.9800 .
O1 P2 1.491(2) .
O1 Ag1 2.457(2) .
O2 S1 1.432(3) .
O3 S1 1.434(3) .
O4 S1 1.436(3) .
P2 C32 1.805(3) 3_777
P1 Ag1 2.4494(8) .
P3 Ag1 2.4343(8) .
